data_7020299
loop_
_publ_author_name
'Karnahl, Michael'
'Tschierlei, Stefanie'
'Erdem, \"Ozlen F'
'Pullen, Sonja'
'Santoni, Marie-Pierre'
'Reijerse, Edward J.'
'Lubitz, Wolfgang'
'Ott, Sascha'

_publ_section_title
;
 Mixed-valence [Fe(I)Fe(II)] hydrogenase active site model complexes
 stabilized by a bidentate carborane bis-phosphine ligand.
;
_journal_issue 40
_journal_name_full 'Dalton transactions (Cambridge, England : 2003)'
_journal_page_first 12468
_journal_page_last 12477
_journal_paper_doi 10.1039/c2dt31192e
_journal_volume 41
_journal_year 2012
_chemical_absolute_configuration rmad
_chemical_compound_source 'Synthesized by the authors. See text'
_chemical_formula_moiety 'C36 H34 B10 Fe2 O4 P2 S2'
_chemical_formula_sum 'C36 H34 B10 Fe2 O4 P2 S2'
_chemical_formula_weight 876.49
_chemical_name_systematic
;
?
;
_space_group_IT_number 19
_symmetry_cell_setting orthorhombic
_symmetry_space_group_name_Hall 'P 2ac 2ab'
_symmetry_space_group_name_H-M 'P 21 21 21'
_atom_sites_solution_hydrogens geom
_atom_sites_solution_primary direct
_atom_sites_solution_secondary difmap
_audit_creation_method SHELXL-97
_cell_angle_alpha 90
_cell_angle_beta 90
_cell_angle_gamma 90
_cell_formula_units_Z 4
_cell_length_a 11.7275(12)
_cell_length_b 16.8802(18)
_cell_length_c 20.134(2)
_cell_measurement_reflns_used 5109
_cell_measurement_temperature 100
_cell_measurement_theta_max 18.96
_cell_measurement_theta_min 2.62
_cell_volume 3985.8(7)
_computing_cell_refinement 'SAINT V7.68A(Bruker AXS, )'
_computing_data_collection 'APEX2 (Bruker AXS, 1)'
_computing_data_reduction 'SAINT V7.68A(Bruker AXS, )'
_computing_molecular_graphics 'SHELXTL v6.12 (Bruker AXS, 2001)'
_computing_publication_material 'UdMX (Maris, 2004)'
_computing_structure_refinement 'SHELXL97 (Sheldrick, 2008)'
_computing_structure_solution 'SHELXS97 (Sheldrick, 2008)'
_diffrn_ambient_temperature 100
_diffrn_detector_area_resol_mean 8.3
_diffrn_measured_fraction_theta_full 0.994
_diffrn_measured_fraction_theta_max 0.994
_diffrn_measurement_device_type 'Bruker APEX II'
_diffrn_measurement_method \w
_diffrn_radiation_monochromator Graphite
_diffrn_radiation_source 'X-ray Sealed tube'
_diffrn_radiation_type MoK\a
_diffrn_radiation_wavelength 0.71073
_diffrn_reflns_av_R_equivalents 0.133
_diffrn_reflns_av_sigmaI/netI 0.1710
_diffrn_reflns_limit_h_max 15
_diffrn_reflns_limit_h_min -16
_diffrn_reflns_limit_k_max 23
_diffrn_reflns_limit_k_min -23
_diffrn_reflns_limit_l_max 27
_diffrn_reflns_limit_l_min -28
_diffrn_reflns_number 76102
_diffrn_reflns_theta_full 30.51
_diffrn_reflns_theta_max 30.51
_diffrn_reflns_theta_min 2.01
_exptl_absorpt_coefficient_mu 0.953
_exptl_absorpt_correction_T_max 1.0000
_exptl_absorpt_correction_T_min 0.8352
_exptl_absorpt_correction_type multi-scan
_exptl_absorpt_process_details 'Sadabs (Sheldrick, 1996)'
_exptl_crystal_colour red
_exptl_crystal_density_diffrn 1.461
_exptl_crystal_density_method 'not measured'
_exptl_crystal_description needle
_exptl_crystal_F_000 1784
_exptl_crystal_size_max 0.50
_exptl_crystal_size_mid 0.20
_exptl_crystal_size_min 0.13
_refine_diff_density_max 0.657
_refine_diff_density_min -0.806
_refine_diff_density_rms 0.120
_refine_ls_abs_structure_details 'Flack H D (1983), 5337 Friedel Pairs'
_refine_ls_abs_structure_Flack 0.011(16)
_refine_ls_extinction_method none
_refine_ls_goodness_of_fit_ref 0.775
_refine_ls_hydrogen_treatment constr
_refine_ls_matrix_type full
_refine_ls_number_parameters 505
_refine_ls_number_reflns 12033
_refine_ls_number_restraints 0
_refine_ls_restrained_S_all 0.775
_refine_ls_R_factor_all 0.1064
_refine_ls_R_factor_gt 0.0497
_refine_ls_shift/su_max 0.000
_refine_ls_shift/su_mean 0.000
_refine_ls_structure_factor_coef Fsqd
_refine_ls_weighting_details 'calc w=1/[\s^2^(Fo^2^)+(0.0421P)^2^] where P=(Fo^2^+2Fc^2^)/3'
_refine_ls_weighting_scheme calc
_refine_ls_wR_factor_gt 0.0945
_refine_ls_wR_factor_ref 0.1056
_reflns_number_gt 6196
_reflns_number_total 12033
_reflns_threshold_expression I>2\s(I)
_cod_data_source_file c2dt31192e.txt
_cod_data_source_block smp07
_cod_depositor_comments
;
The following automatic conversions were performed:

'_symmetry_cell_setting' value 'Orthorhombic' changed to
'orthorhombic' according to
/home/saulius/struct/CIF-dictionaries/cif_core.dic dictionary named
'cif_core.dic' version 2.4.2 from 2011-04-26.

'_geom_bond_publ_flag'
value 'Y' changed to 'y' according to
/home/saulius/struct/CIF-dictionaries/cif_core.dic dictionary named
'cif_core.dic' version 2.4.2 from 2011-04-26 (83
times).

'_geom_angle_publ_flag' value 'Y' changed to 'y' according
to /home/saulius/struct/CIF-dictionaries/cif_core.dic dictionary
named 'cif_core.dic' version 2.4.2 from 2011-04-26 (224
times).

'_geom_torsion_publ_flag' value 'Y' changed to 'y' according
to /home/saulius/struct/CIF-dictionaries/cif_core.dic dictionary
named 'cif_core.dic' version 2.4.2 from 2011-04-26 (675 times).

Automatic conversion script
Id: cif_fix_values 1891 2012-01-12 08:04:46Z andrius 
;
_cod_original_cell_volume 3985.9(7)
_cod_original_sg_symbol_H-M P212121
_cod_database_code 7020299

loop_
_symmetry_equiv_pos_as_xyz
'x, y, z'
'-x+1/2, -y, z+1/2'
'-x, y+1/2, -z+1/2'
'x+1/2, -y+1/2, -z'

loop_
_atom_site_label
_atom_site_type_symbol
_atom_site_fract_x
_atom_site_fract_y
_atom_site_fract_z
_atom_site_U_iso_or_equiv
_atom_site_adp_type
_atom_site_occupancy
_atom_site_symmetry_multiplicity
_atom_site_calc_flag
_atom_site_refinement_flags
Fe1 Fe 0.25140(5) -0.16358(3) 0.26547(3) 0.02982(15) Uani 1 1 d .
Fe2 Fe 0.21037(5) -0.04013(3) 0.32946(3) 0.02482(14) Uani 1 1 d .
O1 O 0.3408(3) -0.24714(18) 0.14801(16) 0.0417(8) Uani 1 1 d .
O2 O 0.0275(3) -0.23799(18) 0.27603(17) 0.0488(9) Uani 1 1 d .
O3 O 0.3324(3) -0.27223(19) 0.36826(18) 0.0601(11) Uani 1 1 d .
O4 O 0.2617(3) -0.11469(15) 0.45574(14) 0.0362(7) Uani 1 1 d .
P1 P 0.02731(9) -0.02104(6) 0.34685(5) 0.0237(2) Uani 1 1 d .
P2 P 0.25635(9) 0.07831(5) 0.36559(5) 0.0228(2) Uani 1 1 d .
S1 S 0.18413(9) -0.05022(6) 0.21715(5) 0.0297(3) Uani 1 1 d .
S2 S 0.38947(9) -0.07686(6) 0.29750(6) 0.0307(3) Uani 1 1 d .
C1 C 0.3086(4) -0.2144(2) 0.1927(2) 0.0324(10) Uani 1 1 d .
C2 C 0.1152(4) -0.2071(2) 0.2703(2) 0.0347(10) Uani 1 1 d .
C3 C 0.3002(4) -0.2298(2) 0.3268(2) 0.0401(11) Uani 1 1 d .
C4 C 0.2372(4) -0.0840(2) 0.4058(2) 0.0277(9) Uani 1 1 d .
C5 C -0.0630(3) -0.0075(2) 0.2733(2) 0.0259(9) Uani 1 1 d .
C6 C -0.0686(4) 0.0609(2) 0.2355(2) 0.0371(11) Uani 1 1 d .
H6 H -0.0286 0.1067 0.2501 0.045 Uiso 1 1 calc R
C7 C -0.1305(4) 0.0649(3) 0.1770(2) 0.0469(13) Uani 1 1 d .
H7 H -0.1334 0.1129 0.1526 0.056 Uiso 1 1 calc R
C8 C -0.1885(4) -0.0018(3) 0.1542(2) 0.0434(12) Uani 1 1 d .
H8 H -0.2335 0.0007 0.1151 0.052 Uiso 1 1 calc R
C9 C -0.1796(4) -0.0704(3) 0.1888(2) 0.0445(12) Uani 1 1 d .
H9 H -0.2151 -0.1170 0.1723 0.053 Uiso 1 1 calc R
C10 C -0.1198(4) -0.0737(3) 0.2475(2) 0.0359(11) Uani 1 1 d .
H10 H -0.1170 -0.1223 0.2713 0.043 Uiso 1 1 calc R
C11 C -0.0610(4) -0.0919(2) 0.3938(2) 0.0277(10) Uani 1 1 d .
C12 C -0.1793(4) -0.0808(2) 0.3982(2) 0.0357(11) Uani 1 1 d .
H12 H -0.2140 -0.0377 0.3756 0.043 Uiso 1 1 calc R
C13 C -0.2463(4) -0.1324(2) 0.4353(2) 0.0408(11) Uani 1 1 d .
H13 H -0.3263 -0.1242 0.4383 0.049 Uiso 1 1 calc R
C14 C -0.1967(5) -0.1955(3) 0.4676(2) 0.0537(15) Uani 1 1 d .
H14 H -0.2422 -0.2300 0.4938 0.064 Uiso 1 1 calc R
C15 C -0.0804(5) -0.2086(3) 0.4619(2) 0.0467(13) Uani 1 1 d .
H15 H -0.0468 -0.2530 0.4832 0.056 Uiso 1 1 calc R
C16 C -0.0132(4) -0.1575(3) 0.4253(2) 0.0395(11) Uani 1 1 d .
H16 H 0.0663 -0.1672 0.4216 0.047 Uiso 1 1 calc R
C17 C 0.2922(3) 0.1611(2) 0.31062(18) 0.0222(8) Uani 1 1 d .
C18 C 0.2502(3) 0.1619(2) 0.24710(19) 0.0291(9) Uani 1 1 d .
H18 H 0.2020 0.1199 0.2329 0.035 Uiso 1 1 calc R
C19 C 0.2764(4) 0.2224(2) 0.2029(2) 0.0311(10) Uani 1 1 d .
H19 H 0.2450 0.2228 0.1594 0.037 Uiso 1 1 calc R
C20 C 0.3493(4) 0.2824(2) 0.2235(2) 0.0351(11) Uani 1 1 d .
H20 H 0.3698 0.3234 0.1935 0.042 Uiso 1 1 calc R
C21 C 0.3918(3) 0.2828(2) 0.2869(2) 0.0302(10) Uani 1 1 d .
H21 H 0.4409 0.3244 0.3008 0.036 Uiso 1 1 calc R
C22 C 0.3636(3) 0.2231(2) 0.3307(2) 0.0261(9) Uani 1 1 d .
H22 H 0.3928 0.2241 0.3747 0.031 Uiso 1 1 calc R
C23 C 0.3803(3) 0.0731(2) 0.4199(2) 0.0230(9) Uani 1 1 d .
C24 C 0.4873(3) 0.0776(2) 0.3889(2) 0.0277(10) Uani 1 1 d .
H24 H 0.4918 0.0885 0.3427 0.033 Uiso 1 1 calc R
C25 C 0.5854(4) 0.0664(2) 0.4247(2) 0.0312(10) Uani 1 1 d .
H25 H 0.6571 0.0708 0.4030 0.037 Uiso 1 1 calc R
C26 C 0.5820(4) 0.0489(2) 0.4917(2) 0.0369(11) Uani 1 1 d .
H26 H 0.6505 0.0411 0.5159 0.044 Uiso 1 1 calc R
C27 C 0.4769(4) 0.0429(2) 0.5230(2) 0.0346(10) Uani 1 1 d .
H27 H 0.4730 0.0312 0.5692 0.042 Uiso 1 1 calc R
C28 C 0.3775(3) 0.0540(2) 0.4868(2) 0.0276(9) Uani 1 1 d .
H28 H 0.3059 0.0483 0.5083 0.033 Uiso 1 1 calc R
C29 C 0.0086(3) 0.0715(2) 0.40048(19) 0.0243(9) Uani 1 1 d .
C30 C 0.1346(3) 0.1209(2) 0.4151(2) 0.0246(9) Uani 1 1 d .
C31 C 0.3136(4) -0.0096(2) 0.1851(2) 0.0308(10) Uani 1 1 d .
C32 C 0.3178(4) 0.0352(2) 0.1275(2) 0.0353(10) Uani 1 1 d .
H32 H 0.2520 0.0414 0.1005 0.042 Uiso 1 1 calc R
C33 C 0.4211(4) 0.0711(3) 0.1100(2) 0.0440(13) Uani 1 1 d .
H33 H 0.4252 0.1032 0.0713 0.053 Uiso 1 1 calc R
C34 C 0.5162(4) 0.0601(3) 0.1481(2) 0.0450(13) Uani 1 1 d .
H34 H 0.5857 0.0846 0.1354 0.054 Uiso 1 1 calc R
C35 C 0.5133(4) 0.0135(3) 0.2057(2) 0.0402(12) Uani 1 1 d .
H35 H 0.5796 0.0056 0.2320 0.048 Uiso 1 1 calc R
C36 C 0.4085(3) -0.0212(2) 0.2231(2) 0.0298(10) Uani 1 1 d .
B1 B 0.0335(4) 0.1633(3) 0.3643(2) 0.0236(10) Uani 1 1 d .
H1A H 0.0466 0.1726 0.3097 0.028 Uiso 1 1 calc R
B2 B 0.1074(4) 0.2199(3) 0.4245(2) 0.0278(11) Uani 1 1 d .
H2A H 0.1685 0.2676 0.4094 0.033 Uiso 1 1 calc R
B3 B 0.1339(4) 0.1598(3) 0.4943(2) 0.0272(11) Uani 1 1 d .
H3A H 0.2120 0.1676 0.5256 0.033 Uiso 1 1 calc R
B4 B 0.0747(4) 0.0647(3) 0.4768(2) 0.0285(11) Uani 1 1 d .
H4A H 0.1149 0.0088 0.4957 0.034 Uiso 1 1 calc R
B5 B -0.0738(4) 0.0758(3) 0.4695(2) 0.0285(11) Uani 1 1 d .
H5A H -0.1337 0.0275 0.4848 0.034 Uiso 1 1 calc R
B6 B -0.1013(4) 0.1359(3) 0.3990(2) 0.0281(11) Uani 1 1 d .
H6A H -0.1787 0.1276 0.3672 0.034 Uiso 1 1 calc R
B7 B -0.0425(4) 0.2314(3) 0.4156(2) 0.0284(11) Uani 1 1 d .
H7A H -0.0816 0.2867 0.3949 0.034 Uiso 1 1 calc R
B8 B 0.0211(4) 0.2285(3) 0.4958(2) 0.0295(11) Uani 1 1 d .
H8A H 0.0240 0.2821 0.5285 0.035 Uiso 1 1 calc R
B9 B 0.0012(4) 0.1311(3) 0.5288(2) 0.0275(11) Uani 1 1 d .
H9A H -0.0090 0.1196 0.5833 0.033 Uiso 1 1 calc R
B10 B -0.1083(4) 0.1773(3) 0.4804(2) 0.0289(11) Uani 1 1 d .
H10A H -0.1909 0.1971 0.5028 0.035 Uiso 1 1 calc R

loop_
_atom_site_aniso_label
_atom_site_aniso_U_11
_atom_site_aniso_U_22
_atom_site_aniso_U_33
_atom_site_aniso_U_23
_atom_site_aniso_U_13
_atom_site_aniso_U_12
Fe1 0.0338(3) 0.0169(3) 0.0388(4) -0.0035(3) 0.0013(3) 0.0006(3)
Fe2 0.0270(3) 0.0152(3) 0.0322(3) -0.0014(2) 0.0008(3) 0.0014(2)
O1 0.044(2) 0.0336(18) 0.048(2) -0.0100(16) 0.0082(17) 0.0015(15)
O2 0.043(2) 0.0334(18) 0.070(2) -0.0162(17) 0.0086(19) -0.0059(16)
O3 0.090(3) 0.0313(19) 0.059(2) 0.0017(18) -0.010(2) 0.0171(19)
O4 0.045(2) 0.0244(15) 0.0395(19) 0.0008(13) -0.0047(16) 0.0016(15)
P1 0.0276(6) 0.0138(5) 0.0297(6) -0.0014(4) 0.0013(5) -0.0011(4)
P2 0.0233(5) 0.0163(4) 0.0288(6) -0.0001(4) 0.0013(5) 0.0010(5)
S1 0.0318(6) 0.0207(5) 0.0366(7) -0.0024(5) 0.0016(5) 0.0002(4)
S2 0.0290(6) 0.0222(5) 0.0410(7) -0.0057(5) 0.0012(5) 0.0029(5)
C1 0.031(3) 0.027(2) 0.038(3) 0.000(2) -0.001(2) -0.0031(19)
C2 0.035(3) 0.020(2) 0.050(3) -0.007(2) 0.008(2) -0.0013(19)
C3 0.053(3) 0.024(2) 0.043(3) -0.004(2) -0.003(3) 0.003(2)
C4 0.033(2) 0.024(2) 0.027(2) -0.0072(17) 0.002(2) -0.0003(19)
C5 0.025(2) 0.022(2) 0.031(2) -0.0044(18) 0.0006(19) 0.0002(16)
C6 0.053(3) 0.018(2) 0.041(3) -0.0025(19) -0.010(2) -0.0012(19)
C7 0.069(3) 0.032(3) 0.041(3) -0.008(2) -0.012(3) 0.011(2)
C8 0.031(3) 0.057(3) 0.043(3) -0.015(3) -0.004(2) 0.008(2)
C9 0.047(3) 0.042(3) 0.044(3) -0.007(2) -0.003(2) -0.016(2)
C10 0.047(3) 0.028(2) 0.034(3) -0.0056(19) 0.002(2) -0.012(2)
C11 0.033(3) 0.020(2) 0.031(2) -0.0038(17) 0.0023(19) -0.0057(18)
C12 0.044(3) 0.021(2) 0.042(3) -0.0041(19) 0.015(2) -0.007(2)
C13 0.038(3) 0.036(2) 0.048(3) -0.011(2) 0.015(2) -0.013(2)
C14 0.079(4) 0.043(3) 0.038(3) 0.001(2) 0.015(3) -0.034(3)
C15 0.058(4) 0.035(3) 0.047(3) 0.014(2) -0.005(3) -0.015(2)
C16 0.047(3) 0.027(2) 0.045(3) 0.006(2) -0.008(2) -0.010(2)
C17 0.023(2) 0.0178(18) 0.026(2) -0.0009(16) 0.0007(17) 0.0020(17)
C18 0.029(2) 0.0195(17) 0.039(3) 0.0014(17) 0.002(2) -0.0017(19)
C19 0.041(3) 0.024(2) 0.028(2) 0.0020(17) -0.003(2) 0.0023(19)
C20 0.039(3) 0.023(2) 0.043(3) 0.009(2) 0.006(2) -0.0019(19)
C21 0.028(2) 0.018(2) 0.045(3) 0.0066(19) -0.005(2) -0.0025(17)
C22 0.026(2) 0.0185(19) 0.033(2) -0.0014(18) -0.004(2) 0.0018(16)
C23 0.027(2) 0.0113(17) 0.030(2) -0.0029(17) -0.0011(19) -0.0007(17)
C24 0.033(3) 0.0154(19) 0.035(3) -0.0024(17) 0.002(2) 0.0014(18)
C25 0.025(2) 0.023(2) 0.045(3) -0.003(2) 0.001(2) -0.0002(18)
C26 0.033(3) 0.025(2) 0.053(3) 0.000(2) -0.010(2) 0.003(2)
C27 0.039(3) 0.026(2) 0.039(3) 0.003(2) -0.003(2) 0.002(2)
C28 0.026(2) 0.023(2) 0.035(3) -0.0029(18) -0.0016(19) 0.0001(18)
C29 0.025(2) 0.0181(19) 0.029(2) 0.0008(17) 0.0029(18) -0.0021(17)
C30 0.023(2) 0.020(2) 0.031(3) -0.0020(18) 0.0018(19) -0.0013(17)
C31 0.035(3) 0.022(2) 0.035(3) -0.0083(18) 0.009(2) -0.0059(18)
C32 0.045(3) 0.024(2) 0.037(3) -0.009(2) 0.005(2) -0.002(2)
C33 0.062(4) 0.027(2) 0.042(3) -0.005(2) 0.015(3) -0.005(2)
C34 0.048(3) 0.028(3) 0.059(3) -0.014(2) 0.023(3) -0.010(2)
C35 0.036(3) 0.034(2) 0.051(3) -0.016(2) 0.008(2) -0.004(2)
C36 0.034(3) 0.020(2) 0.036(3) -0.0042(18) 0.012(2) -0.0026(17)
B1 0.021(2) 0.018(2) 0.032(3) 0.001(2) -0.005(2) 0.0020(19)
B2 0.033(3) 0.013(2) 0.038(3) -0.005(2) -0.003(2) 0.002(2)
B3 0.029(3) 0.020(2) 0.032(3) -0.007(2) -0.002(2) 0.000(2)
B4 0.034(3) 0.022(2) 0.030(3) 0.001(2) -0.002(2) -0.001(2)
B5 0.027(3) 0.021(2) 0.037(3) -0.004(2) 0.005(2) -0.002(2)
B6 0.027(3) 0.019(2) 0.038(3) 0.000(2) 0.001(2) 0.006(2)
B7 0.026(3) 0.018(2) 0.041(3) -0.004(2) 0.002(2) 0.002(2)
B8 0.033(3) 0.019(2) 0.036(3) -0.003(2) 0.006(2) -0.001(2)
B9 0.031(3) 0.019(2) 0.033(3) -0.003(2) 0.002(2) 0.002(2)
B10 0.028(3) 0.023(2) 0.036(3) -0.007(2) 0.003(2) 0.002(2)

loop_
_atom_type_symbol
_atom_type_description
_atom_type_scat_dispersion_real
_atom_type_scat_dispersion_imag
_atom_type_scat_source
C C 0.0033 0.0016 'International Tables Vol C Tables 4.2.6.8 and 6.1.1.4'
H H 0.0000 0.0000 'International Tables Vol C Tables 4.2.6.8 and 6.1.1.4'
B B 0.0013 0.0007 'International Tables Vol C Tables 4.2.6.8 and 6.1.1.4'
O O 0.0106 0.0060 'International Tables Vol C Tables 4.2.6.8 and 6.1.1.4'
P P 0.1023 0.0942 'International Tables Vol C Tables 4.2.6.8 and 6.1.1.4'
S S 0.1246 0.1234 'International Tables Vol C Tables 4.2.6.8 and 6.1.1.4'
Fe Fe 0.3463 0.8444 'International Tables Vol C Tables 4.2.6.8 and 6.1.1.4'

loop_
_geom_angle_atom_site_label_1
_geom_angle_atom_site_label_2
_geom_angle_atom_site_label_3
_geom_angle
_geom_angle_publ_flag
C2 FE1 C3 89.5(2) y
C2 FE1 C1 100.5(2) y
C3 FE1 C1 98.4(2) y
C2 FE1 S2 153.91(14) y
C3 FE1 S2 88.79(15) y
C1 FE1 S2 105.55(14) y
C2 FE1 S1 93.39(14) y
C3 FE1 S1 160.30(15) y
C1 FE1 S1 100.26(14) y
S2 FE1 S1 80.08(4) y
C2 FE1 FE2 98.33(13) y
C3 FE1 FE2 103.34(14) y
C1 FE1 FE2 151.28(13) y
S2 FE1 FE2 56.91(3) y
S1 FE1 FE2 56.96(3) y
C4 FE2 P2 92.91(13) y
C4 FE2 P1 95.67(14) y
P2 FE2 P1 93.07(4) y
C4 FE2 S2 88.09(14) y
P2 FE2 S2 96.59(4) y
P1 FE2 S2 169.45(5) y
C4 FE2 S1 150.22(13) y
P2 FE2 S1 115.37(4) y
P1 FE2 S1 92.12(4) y
S2 FE2 S1 79.92(4) y
C4 FE2 FE1 93.77(13) y
P2 FE2 FE1 152.13(4) y
P1 FE2 FE1 113.12(4) y
S2 FE2 FE1 56.67(3) y
S1 FE2 FE1 56.90(3) y
C5 P1 C11 99.82(18) y
C5 P1 C29 106.70(17) y
C11 P1 C29 100.09(17) y
C5 P1 FE2 116.98(13) y
C11 P1 FE2 122.38(14) y
C29 P1 FE2 108.79(13) y
C23 P2 C17 102.51(18) y
C23 P2 C30 107.80(18) y
C17 P2 C30 101.69(17) y
C23 P2 FE2 110.57(12) y
C17 P2 FE2 123.44(13) y
C30 P2 FE2 109.66(13) y
C31 S1 FE1 100.47(14) y
C31 S1 FE2 102.39(14) y
FE1 S1 FE2 66.14(4) y
C36 S2 FE1 100.96(14) y
C36 S2 FE2 102.05(14) y
FE1 S2 FE2 66.42(4) y
O1 C1 FE1 177.8(4) y
O2 C2 FE1 176.6(4) y
O3 C3 FE1 178.5(4) y
O4 C4 FE2 176.0(4) y
C6 C5 C10 116.0(4) y
C6 C5 P1 125.1(3) y
C10 C5 P1 118.3(3) y
C5 C6 C7 122.2(4) y
C5 C6 H6 118.9 ?
C7 C6 H6 118.9 ?
C6 C7 C8 119.8(4) y
C6 C7 H7 120.1 ?
C8 C7 H7 120.1 ?
C9 C8 C7 118.9(4) y
C9 C8 H8 120.5 ?
C7 C8 H8 120.5 ?
C8 C9 C10 121.0(4) y
C8 C9 H9 119.5 ?
C10 C9 H9 119.5 ?
C9 C10 C5 122.0(4) y
C9 C10 H10 119 ?
C5 C10 H10 119 ?
C16 C11 C12 118.4(4) y
C16 C11 P1 121.5(3) y
C12 C11 P1 120.1(3) y
C13 C12 C11 120.7(4) y
C13 C12 H12 119.7 ?
C11 C12 H12 119.7 ?
C14 C13 C12 119.9(5) y
C14 C13 H13 120 ?
C12 C13 H13 120 ?
C13 C14 C15 120.0(4) y
C13 C14 H14 120 ?
C15 C14 H14 120 ?
C16 C15 C14 120.4(5) y
C16 C15 H15 119.8 ?
C14 C15 H15 119.8 ?
C15 C16 C11 120.6(5) y
C15 C16 H16 119.7 ?
C11 C16 H16 119.7 ?
C18 C17 C22 118.5(4) y
C18 C17 P2 119.3(3) y
C22 C17 P2 122.2(3) y
C17 C18 C19 121.7(4) y
C17 C18 H18 119.1 ?
C19 C18 H18 119.1 ?
C20 C19 C18 118.7(4) y
C20 C19 H19 120.7 ?
C18 C19 H19 120.7 ?
C21 C20 C19 120.5(4) y
C21 C20 H20 119.8 ?
C19 C20 H20 119.8 ?
C20 C21 C22 120.2(4) y
C20 C21 H21 119.9 ?
C22 C21 H21 119.9 ?
C21 C22 C17 120.4(4) y
C21 C22 H22 119.8 ?
C17 C22 H22 119.8 ?
C28 C23 C24 117.8(4) y
C28 C23 P2 125.2(3) y
C24 C23 P2 116.3(3) y
C25 C24 C23 120.6(4) y
C25 C24 H24 119.7 ?
C23 C24 H24 119.7 ?
C24 C25 C26 121.2(4) y
C24 C25 H25 119.4 ?
C26 C25 H25 119.4 ?
C25 C26 C27 119.1(4) y
C25 C26 H26 120.5 ?
C27 C26 H26 120.5 ?
C28 C27 C26 119.7(4) y
C28 C27 H27 120.1 ?
C26 C27 H27 120.1 ?
C23 C28 C27 121.5(4) y
C23 C28 H28 119.2 ?
C27 C28 H28 119.2 ?
B6 C29 B5 63.3(3) y
B6 C29 C30 110.3(3) y
B5 C29 C30 109.2(3) y
B6 C29 B4 113.7(3) y
B5 C29 B4 61.9(3) y
C30 C29 B4 59.6(2) y
B6 C29 B1 63.0(3) y
B5 C29 B1 113.7(3) y
C30 C29 B1 59.7(2) y
B4 C29 B1 110.9(3) y
B6 C29 P1 127.2(3) y
B5 C29 P1 124.3(3) y
C30 C29 P1 113.1(2) y
B4 C29 P1 113.4(3) y
B1 C29 P1 118.2(3) y
B2 C30 B4 112.5(3) y
B2 C30 B1 62.0(3) y
B4 C30 B1 112.3(3) y
B2 C30 C29 109.4(3) y
B4 C30 C29 60.3(2) y
B1 C30 C29 60.6(2) y
B2 C30 B3 61.6(3) y
B4 C30 B3 62.5(3) y
B1 C30 B3 112.8(3) y
C29 C30 B3 109.7(3) y
B2 C30 P2 124.9(3) y
B4 C30 P2 118.9(3) y
B1 C30 P2 111.5(3) y
C29 C30 P2 112.1(2) y
B3 C30 P2 129.6(3) y
C36 C31 C32 121.3(4) y
C36 C31 S1 115.8(3) y
C32 C31 S1 122.8(3) y
C31 C32 C33 118.5(4) y
C31 C32 H32 120.7 ?
C33 C32 H32 120.7 ?
C34 C33 C32 120.4(4) y
C34 C33 H33 119.8 ?
C32 C33 H33 119.8 ?
C33 C34 C35 121.4(4) y
C33 C34 H34 119.3 ?
C35 C34 H34 119.3 ?
C34 C35 C36 117.4(4) y
C34 C35 H35 121.3 ?
C36 C35 H35 121.3 ?
C31 C36 C35 120.9(4) y
C31 C36 S2 116.4(3) y
C35 C36 S2 122.6(4) y
C30 B1 C29 59.7(2) y
C30 B1 B2 58.7(2) y
C29 B1 B2 106.1(3) y
C30 B1 B7 105.6(3) y
C29 B1 B7 104.4(3) y
B2 B1 B7 60.0(3) y
C30 B1 B6 105.6(3) y
C29 B1 B6 57.1(2) y
B2 B1 B6 107.7(3) y
B7 B1 B6 59.9(3) y
C30 B1 H1A 123.1 ?
C29 B1 H1A 124 ?
B2 B1 H1A 121.9 ?
B7 B1 H1A 123.1 ?
B6 B1 H1A 122.7 ?
C30 B2 B3 59.5(2) y
C30 B2 B8 106.1(3) y
B3 B2 B8 59.9(3) y
C30 B2 B1 59.3(2) y
B3 B2 B1 108.8(3) y
B8 B2 B1 108.7(3) y
C30 B2 B7 106.3(3) y
B3 B2 B7 108.6(4) y
B8 B2 B7 60.4(3) y
B1 B2 B7 60.4(3) y
C30 B2 H2A 123.6 ?
B3 B2 H2A 121.2 ?
B8 B2 H2A 121.9 ?
B1 B2 H2A 121 ?
B7 B2 H2A 121.7 ?
C30 B3 B8 105.7(3) y
C30 B3 B2 58.8(2) y
B8 B3 B2 60.1(3) y
C30 B3 B9 105.2(3) y
B8 B3 B9 60.8(3) y
B2 B3 B9 108.4(3) y
C30 B3 B4 58.5(2) y
B8 B3 B4 107.7(3) y
B2 B3 B4 107.0(3) y
B9 B3 B4 59.3(3) y
C30 B3 H3A 124.2 ?
B8 B3 H3A 121.8 ?
B2 B3 H3A 121.7 ?
B9 B3 H3A 122 ?
B4 B3 H3A 122.4 ?
C30 B4 C29 60.1(2) y
C30 B4 B5 106.6(3) y
C29 B4 B5 58.1(3) y
C30 B4 B9 106.2(3) y
C29 B4 B9 105.5(3) y
B5 B4 B9 59.8(3) y
C30 B4 B3 59.0(3) y
C29 B4 B3 106.9(3) y
B5 B4 B3 107.8(3) y
B9 B4 B3 60.0(3) y
C30 B4 H4A 122.6 ?
C29 B4 H4A 123.1 ?
B5 B4 H4A 122.4 ?
B9 B4 H4A 122.8 ?
B3 B4 H4A 121.8 ?
C29 B5 B9 107.2(3) y
C29 B5 B4 60.0(3) y
B9 B5 B4 60.2(3) y
C29 B5 B6 58.2(3) y
B9 B5 B6 109.3(3) y
B4 B5 B6 108.0(4) y
C29 B5 B10 105.9(3) y
B9 B5 B10 61.0(3) y
B4 B5 B10 108.6(3) y
B6 B5 B10 60.3(3) y
C29 B5 H5A 123.6 ?
B9 B5 H5A 120.9 ?
B4 B5 H5A 121.3 ?
B6 B5 H5A 121.6 ?
B10 B5 H5A 121.8 ?
C29 B6 B5 58.5(3) y
C29 B6 B10 105.8(3) y
B5 B6 B10 59.8(3) y
C29 B6 B7 106.5(3) y
B5 B6 B7 107.3(3) y
B10 B6 B7 59.5(3) y
C29 B6 B1 59.9(2) y
B5 B6 B1 107.4(3) y
B10 B6 B1 107.4(3) y
B7 B6 B1 59.9(3) y
C29 B6 H6A 123.3 ?
B5 B6 H6A 122.2 ?
B10 B6 H6A 122.5 ?
B7 B6 H6A 122.2 ?
B1 B6 H6A 121.6 ?
B10 B7 B2 107.5(3) y
B10 B7 B8 59.9(3) y
B2 B7 B8 59.4(3) y
B10 B7 B1 108.2(3) y
B2 B7 B1 59.6(3) y
B8 B7 B1 107.3(3) y
B10 B7 B6 60.2(3) y
B2 B7 B6 107.6(3) y
B8 B7 B6 107.8(3) y
B1 B7 B6 60.2(3) y
B10 B7 H7A 121.6 ?
B2 B7 H7A 122.3 ?
B8 B7 H7A 122.1 ?
B1 B7 H7A 121.8 ?
B6 B7 H7A 121.6 ?
B3 B8 B2 60.0(3) y
B3 B8 B10 108.6(3) y
B2 B8 B10 108.0(3) y
B3 B8 B7 108.5(3) y
B2 B8 B7 60.2(3) y
B10 B8 B7 59.8(3) y
B3 B8 B9 59.9(3) y
B2 B8 B9 107.6(3) y
B10 B8 B9 60.3(3) y
B7 B8 B9 108.0(3) y
B3 B8 H8A 121.3 ?
B2 B8 H8A 121.9 ?
B10 B8 H8A 121.5 ?
B7 B8 H8A 121.6 ?
B9 B8 H8A 121.9 ?
B5 B9 B4 60.1(3) y
B5 B9 B3 108.6(3) y
B4 B9 B3 60.7(3) y
B5 B9 B8 107.6(3) y
B4 B9 B8 107.5(3) y
B3 B9 B8 59.2(3) y
B5 B9 B10 60.1(3) y
B4 B9 B10 107.8(3) y
B3 B9 B10 107.3(3) y
B8 B9 B10 59.4(3) y
B5 B9 H9A 121.5 ?
B4 B9 H9A 121.6 ?
B3 B9 H9A 121.6 ?
B8 B9 H9A 122.5 ?
B10 B9 H9A 122.2 ?
B7 B10 B8 60.3(3) y
B7 B10 B5 107.9(3) y
B8 B10 B5 107.3(3) y
B7 B10 B6 60.3(3) y
B8 B10 B6 108.2(4) y
B5 B10 B6 59.8(3) y
B7 B10 B9 108.3(3) y
B8 B10 B9 60.2(3) y
B5 B10 B9 58.9(3) y
B6 B10 B9 107.3(3) y
B7 B10 H10A 121.3 ?
B8 B10 H10A 121.6 ?
B5 B10 H10A 122.4 ?
B6 B10 H10A 121.8 ?
B9 B10 H10A 122.1 ?

loop_
_geom_bond_atom_site_label_1
_geom_bond_atom_site_label_2
_geom_bond_distance
_geom_bond_publ_flag
Fe1 C2 1.761(5) y
Fe1 C3 1.762(5) y
Fe1 C1 1.825(5) y
Fe1 S2 2.2762(12) y
Fe1 S1 2.2870(12) y
Fe1 Fe2 2.4968(8) y
Fe2 C4 1.735(4) y
Fe2 P2 2.1948(11) y
Fe2 P1 2.1989(12) y
Fe2 S2 2.2826(12) y
Fe2 S1 2.2885(12) y
O1 C1 1.122(5) y
O2 C2 1.159(5) y
O3 C3 1.162(5) y
O4 C4 1.167(4) y
P1 C5 1.834(4) y
P1 C11 1.843(4) y
P1 C29 1.911(4) y
P2 C23 1.821(4) y
P2 C17 1.831(4) y
P2 C30 1.883(4) y
S1 C31 1.787(4) y
S2 C36 1.782(4) y
C5 C6 1.385(5) y
C5 C10 1.402(5) y
C6 C7 1.385(6) y
C6 H6 0.95 ?
C7 C8 1.393(6) y
C7 H7 0.95 ?
C8 C9 1.356(6) y
C8 H8 0.95 ?
C9 C10 1.375(6) y
C9 H9 0.95 ?
C10 H10 0.95 ?
C11 C16 1.394(6) y
C11 C12 1.402(6) y
C12 C13 1.391(6) y
C12 H12 0.95 ?
C13 C14 1.376(7) y
C13 H13 0.95 ?
C14 C15 1.387(7) y
C14 H14 0.95 ?
C15 C16 1.381(6) y
C15 H15 0.95 ?
C16 H16 0.95 ?
C17 C18 1.370(5) y
C17 C22 1.401(5) y
C18 C19 1.390(5) y
C18 H18 0.95 ?
C19 C20 1.388(5) y
C19 H19 0.95 ?
C20 C21 1.370(6) y
C20 H20 0.95 ?
C21 C22 1.379(5) y
C21 H21 0.95 ?
C22 H22 0.95 ?
C23 C28 1.384(5) y
C23 C24 1.405(5) y
C24 C25 1.370(5) y
C24 H24 0.95 ?
C25 C26 1.382(6) y
C25 H25 0.95 ?
C26 C27 1.389(6) y
C26 H26 0.95 ?
C27 C28 1.388(5) y
C27 H27 0.95 ?
C28 H28 0.95 ?
C29 B6 1.687(6) y
C29 B5 1.693(6) y
C29 C30 1.722(5) y
C29 B4 1.726(6) y
C29 B1 1.738(6) y
C30 B2 1.712(6) y
C30 B4 1.715(6) y
C30 B1 1.722(6) y
C30 B3 1.725(6) y
C31 C36 1.365(5) y
C31 C32 1.385(6) y
C32 C33 1.400(6) y
C32 H32 0.95 ?
C33 C34 1.367(6) y
C33 H33 0.95 ?
C34 C35 1.402(6) y
C34 H34 0.95 ?
C35 C36 1.406(5) y
C35 H35 0.95 ?
B1 B2 1.770(6) y
B1 B7 1.784(6) y
B1 B6 1.789(7) y
B1 H1a 1.12 ?
B2 B3 1.761(7) y
B2 B8 1.763(7) y
B2 B7 1.777(7) y
B2 H2a 1.12 ?
B3 B8 1.760(6) y
B3 B9 1.772(7) y
B3 B4 1.784(6) y
B3 H3a 1.12 ?
B4 B5 1.758(7) y
B4 B9 1.760(6) y
B4 H4a 1.12 ?
B5 B9 1.753(7) y
B5 B6 1.774(7) y
B5 B10 1.774(6) y
B5 H5a 1.12 ?
B6 B10 1.783(7) y
B6 B7 1.785(6) y
B6 H6a 1.12 ?
B7 B10 1.771(7) y
B7 B8 1.780(7) y
B7 H7a 1.12 ?
B8 B10 1.774(7) y
B8 B9 1.788(6) y
B8 H8a 1.12 ?
B9 B10 1.790(7) y
B9 H9a 1.12 ?
B10 H10a 1.12 ?

loop_
_geom_torsion_atom_site_label_1
_geom_torsion_atom_site_label_2
_geom_torsion_atom_site_label_3
_geom_torsion_atom_site_label_4
_geom_torsion
_geom_torsion_publ_flag
C2 FE1 FE2 C4 85.9(2) y
C3 FE1 FE2 C4 -5.6(2) y
C1 FE1 FE2 C4 -143.7(3) y
S2 FE1 FE2 C4 -85.22(15) y
S1 FE1 FE2 C4 174.49(14) y
C2 FE1 FE2 P2 -170.65(17) y
C3 FE1 FE2 P2 97.86(18) y
C1 FE1 FE2 P2 -40.2(3) y
S2 FE1 FE2 P2 18.26(9) y
S1 FE1 FE2 P2 -82.03(9) y
C2 FE1 FE2 P1 -11.94(16) y
C3 FE1 FE2 P1 -103.42(17) y
C1 FE1 FE2 P1 118.5(3) y
S2 FE1 FE2 P1 176.97(6) y
S1 FE1 FE2 P1 76.69(5) y
C2 FE1 FE2 S2 171.09(16) y
C3 FE1 FE2 S2 79.60(17) y
C1 FE1 FE2 S2 -58.5(3) y
S1 FE1 FE2 S2 -100.29(5) y
C2 FE1 FE2 S1 -88.63(16) y
C3 FE1 FE2 S1 179.89(17) y
C1 FE1 FE2 S1 41.8(3) y
S2 FE1 FE2 S1 100.29(5) y
C4 FE2 P1 C5 -159.03(18) y
P2 FE2 P1 C5 107.74(14) y
S2 FE2 P1 C5 -48.5(3) y
S1 FE2 P1 C5 -7.81(14) y
FE1 FE2 P1 C5 -62.47(14) y
C4 FE2 P1 C11 -35.7(2) y
P2 FE2 P1 C11 -128.94(16) y
S2 FE2 P1 C11 74.8(3) y
S1 FE2 P1 C11 115.51(16) y
FE1 FE2 P1 C11 60.84(16) y
C4 FE2 P1 C29 80.06(18) y
P2 FE2 P1 C29 -13.17(13) y
S2 FE2 P1 C29 -169.4(3) y
S1 FE2 P1 C29 -128.72(13) y
FE1 FE2 P1 C29 176.62(13) y
C4 FE2 P2 C23 40.1(2) y
P1 FE2 P2 C23 135.93(14) y
S2 FE2 P2 C23 -48.32(15) y
S1 FE2 P2 C23 -130.26(14) y
FE1 FE2 P2 C23 -63.61(17) y
C4 FE2 P2 C17 161.8(2) y
P1 FE2 P2 C17 -102.39(15) y
S2 FE2 P2 C17 73.35(15) y
S1 FE2 P2 C17 -8.58(16) y
FE1 FE2 P2 C17 58.07(18) y
C4 FE2 P2 C30 -78.65(19) y
P1 FE2 P2 C30 17.19(14) y
S2 FE2 P2 C30 -167.06(14) y
S1 FE2 P2 C30 111.00(14) y
FE1 FE2 P2 C30 177.66(14) y
C2 FE1 S1 C31 -163.2(2) y
C3 FE1 S1 C31 98.7(5) y
C1 FE1 S1 C31 -62.0(2) y
S2 FE1 S1 C31 42.21(14) y
FE2 FE1 S1 C31 99.02(14) y
C2 FE1 S1 FE2 97.74(15) y
C3 FE1 S1 FE2 -0.3(5) y
C1 FE1 S1 FE2 -160.99(14) y
S2 FE1 S1 FE2 -56.81(4) y
C4 FE2 S1 C31 -107.2(3) y
P2 FE2 S1 C31 53.07(15) y
P1 FE2 S1 C31 147.48(14) y
S2 FE2 S1 C31 -39.49(14) y
FE1 FE2 S1 C31 -96.10(14) y
C4 FE2 S1 FE1 -11.1(3) y
P2 FE2 S1 FE1 149.17(4) y
P1 FE2 S1 FE1 -116.42(4) y
S2 FE2 S1 FE1 56.61(4) y
C2 FE1 S2 C36 -118.9(4) y
C3 FE1 S2 C36 154.7(2) y
C1 FE1 S2 C36 56.37(19) y
S1 FE1 S2 C36 -41.62(13) y
FE2 FE1 S2 C36 -98.48(14) y
C2 FE1 S2 FE2 -20.4(3) y
C3 FE1 S2 FE2 -106.82(15) y
C1 FE1 S2 FE2 154.84(14) y
S1 FE1 S2 FE2 56.86(4) y
C4 FE2 S2 C36 -167.39(19) y
P2 FE2 S2 C36 -74.69(14) y
P1 FE2 S2 C36 81.5(3) y
S1 FE2 S2 C36 39.99(13) y
FE1 FE2 S2 C36 96.83(14) y
C4 FE2 S2 FE1 95.78(13) y
P2 FE2 S2 FE1 -171.52(4) y
P1 FE2 S2 FE1 -15.4(3) y
S1 FE2 S2 FE1 -56.84(4) y
C2 FE1 C1 O1 -9(11) y
C3 FE1 C1 O1 82(11) y
S2 FE1 C1 O1 173(11) y
S1 FE1 C1 O1 -105(11) y
FE2 FE1 C1 O1 -139(11) y
C3 FE1 C2 O2 5(7) y
C1 FE1 C2 O2 104(7) y
S2 FE1 C2 O2 -81(7) y
S1 FE1 C2 O2 -155(7) y
FE2 FE1 C2 O2 -98(7) y
C2 FE1 C3 O3 -107(18) y
C1 FE1 C3 O3 153(18) y
S2 FE1 C3 O3 47(18) y
S1 FE1 C3 O3 -8(18) y
FE2 FE1 C3 O3 -8(18) y
P2 FE2 C4 O4 -96(5) y
P1 FE2 C4 O4 171(5) y
S2 FE2 C4 O4 0(5) y
S1 FE2 C4 O4 66(5) y
FE1 FE2 C4 O4 57(5) y
C11 P1 C5 C6 150.1(4) y
C29 P1 C5 C6 46.3(4) y
FE2 P1 C5 C6 -75.7(4) y
C11 P1 C5 C10 -38.9(4) y
C29 P1 C5 C10 -142.7(3) y
FE2 P1 C5 C10 95.3(3) y
C10 C5 C6 C7 2.6(6) y
P1 C5 C6 C7 173.8(3) y
C5 C6 C7 C8 -0.9(7) y
C6 C7 C8 C9 -2.3(7) y
C7 C8 C9 C10 3.7(7) y
C8 C9 C10 C5 -1.8(7) y
C6 C5 C10 C9 -1.3(6) y
P1 C5 C10 C9 -173.2(3) y
C5 P1 C11 C16 136.5(4) y
C29 P1 C11 C16 -114.4(4) y
FE2 P1 C11 C16 5.6(4) y
C5 P1 C11 C12 -43.0(4) y
C29 P1 C11 C12 66.1(4) y
FE2 P1 C11 C12 -173.9(3) y
C16 C11 C12 C13 2.6(6) y
P1 C11 C12 C13 -177.9(3) y
C11 C12 C13 C14 -0.6(7) y
C12 C13 C14 C15 -1.5(7) y
C13 C14 C15 C16 1.7(7) y
C14 C15 C16 C11 0.3(7) y
C12 C11 C16 C15 -2.4(7) y
P1 C11 C16 C15 178.1(3) y
C23 P2 C17 C18 150.6(3) y
C30 P2 C17 C18 -98.0(3) y
FE2 P2 C17 C18 25.3(4) y
C23 P2 C17 C22 -27.8(4) y
C30 P2 C17 C22 83.6(3) y
FE2 P2 C17 C22 -153.1(3) y
C22 C17 C18 C19 -0.3(6) y
P2 C17 C18 C19 -178.8(3) y
C17 C18 C19 C20 1.6(6) y
C18 C19 C20 C21 -1.8(6) y
C19 C20 C21 C22 0.7(6) y
C20 C21 C22 C17 0.6(6) y
C18 C17 C22 C21 -0.8(6) y
P2 C17 C22 C21 177.6(3) y
C17 P2 C23 C28 144.1(3) y
C30 P2 C23 C28 37.3(4) y
FE2 P2 C23 C28 -82.6(3) y
C17 P2 C23 C24 -45.7(3) y
C30 P2 C23 C24 -152.5(3) y
FE2 P2 C23 C24 87.6(3) y
C28 C23 C24 C25 -2.6(5) y
P2 C23 C24 C25 -173.5(3) y
C23 C24 C25 C26 1.3(6) y
C24 C25 C26 C27 -0.2(6) y
C25 C26 C27 C28 0.4(6) y
C24 C23 C28 C27 2.8(5) y
P2 C23 C28 C27 172.9(3) y
C26 C27 C28 C23 -1.8(6) y
C5 P1 C29 B6 21.4(4) y
C11 P1 C29 B6 -82.1(4) y
FE2 P1 C29 B6 148.5(3) y
C5 P1 C29 B5 102.0(3) y
C11 P1 C29 B5 -1.5(4) y
FE2 P1 C29 B5 -130.9(3) y
C5 P1 C29 C30 -121.5(3) y
C11 P1 C29 C30 135.0(3) y
FE2 P1 C29 C30 5.6(3) y
C5 P1 C29 B4 173.0(3) y
C11 P1 C29 B4 69.4(3) y
FE2 P1 C29 B4 -60.0(3) y
C5 P1 C29 B1 -54.7(3) y
C11 P1 C29 B1 -158.2(3) y
FE2 P1 C29 B1 72.4(3) y
B6 C29 C30 B2 0.8(4) y
B5 C29 C30 B2 -67.0(4) y
B4 C29 C30 B2 -105.5(4) y
B1 C29 C30 B2 39.8(3) y
P1 C29 C30 B2 150.0(3) y
B6 C29 C30 B4 106.3(4) y
B5 C29 C30 B4 38.5(3) y
B1 C29 C30 B4 145.3(3) y
P1 C29 C30 B4 -104.5(3) y
B6 C29 C30 B1 -39.0(3) y
B5 C29 C30 B1 -106.8(3) y
B4 C29 C30 B1 -145.3(3) y
P1 C29 C30 B1 110.2(3) y
B6 C29 C30 B3 66.7(4) y
B5 C29 C30 B3 -1.1(4) y
B4 C29 C30 B3 -39.6(3) y
B1 C29 C30 B3 105.7(3) y
P1 C29 C30 B3 -144.1(3) y
B6 C29 C30 P2 -142.1(3) y
B5 C29 C30 P2 150.2(3) y
B4 C29 C30 P2 111.6(3) y
B1 C29 C30 P2 -103.0(3) y
P1 C29 C30 P2 7.2(3) y
C23 P2 C30 B2 86.7(4) y
C17 P2 C30 B2 -20.7(4) y
FE2 P2 C30 B2 -152.9(3) y
C23 P2 C30 B4 -70.1(3) y
C17 P2 C30 B4 -177.5(3) y
FE2 P2 C30 B4 50.3(3) y
C23 P2 C30 B1 156.8(2) y
C17 P2 C30 B1 49.4(3) y
FE2 P2 C30 B1 -82.8(2) y
C23 P2 C30 C29 -137.4(2) y
C17 P2 C30 C29 115.2(3) y
FE2 P2 C30 C29 -16.9(3) y
C23 P2 C30 B3 6.7(4) y
C17 P2 C30 B3 -100.7(3) y
FE2 P2 C30 B3 127.1(3) y
FE1 S1 C31 C36 -35.8(3) y
FE2 S1 C31 C36 31.9(3) y
FE1 S1 C31 C32 148.2(3) y
FE2 S1 C31 C32 -144.2(3) y
C36 C31 C32 C33 -2.2(6) y
S1 C31 C32 C33 173.6(3) y
C31 C32 C33 C34 1.7(6) y
C32 C33 C34 C35 -0.4(7) y
C33 C34 C35 C36 -0.5(6) y
C32 C31 C36 C35 1.3(6) y
S1 C31 C36 C35 -174.8(3) y
C32 C31 C36 S2 177.7(3) y
S1 C31 C36 S2 1.5(4) y
C34 C35 C36 C31 0.0(6) y
C34 C35 C36 S2 -176.1(3) y
FE1 S2 C36 C31 33.7(3) y
FE2 S2 C36 C31 -34.3(3) y
FE1 S2 C36 C35 -150.1(3) y
FE2 S2 C36 C35 142.0(3) y
B2 C30 B1 C29 -136.9(3) y
B4 C30 B1 C29 -32.3(3) y
B3 C30 B1 C29 -100.6(3) y
P2 C30 B1 C29 104.0(3) y
B4 C30 B1 B2 104.6(4) y
C29 C30 B1 B2 136.9(3) y
B3 C30 B1 B2 36.3(3) y
P2 C30 B1 B2 -119.1(3) y
B2 C30 B1 B7 -39.1(3) y
B4 C30 B1 B7 65.5(4) y
C29 C30 B1 B7 97.8(3) y
B3 C30 B1 B7 -2.8(4) y
P2 C30 B1 B7 -158.2(3) y
B2 C30 B1 B6 -101.5(3) y
B4 C30 B1 B6 3.0(4) y
C29 C30 B1 B6 35.3(3) y
B3 C30 B1 B6 -65.3(4) y
P2 C30 B1 B6 139.3(3) y
B6 C29 B1 C30 138.5(3) y
B5 C29 B1 C30 99.2(3) y
B4 C29 B1 C30 31.7(3) y
P1 C29 B1 C30 -101.7(3) y
B6 C29 B1 B2 101.0(4) y
B5 C29 B1 B2 61.7(4) y
C30 C29 B1 B2 -37.4(3) y
B4 C29 B1 B2 -5.7(4) y
P1 C29 B1 B2 -139.2(3) y
B6 C29 B1 B7 38.6(3) y
B5 C29 B1 B7 -0.7(4) y
C30 C29 B1 B7 -99.9(3) y
B4 C29 B1 B7 -68.1(4) y
P1 C29 B1 B7 158.4(3) y
B5 C29 B1 B6 -39.3(3) y
C30 C29 B1 B6 -138.5(3) y
B4 C29 B1 B6 -106.7(4) y
P1 C29 B1 B6 119.8(3) y
B4 C30 B2 B3 37.6(3) y
B1 C30 B2 B3 141.7(3) y
C29 C30 B2 B3 102.6(3) y
P2 C30 B2 B3 -120.5(4) y
B4 C30 B2 B8 -1.6(5) y
B1 C30 B2 B8 102.5(4) y
C29 C30 B2 B8 63.4(4) y
B3 C30 B2 B8 -39.2(3) y
P2 C30 B2 B8 -159.7(3) y
B4 C30 B2 B1 -104.1(4) y
C29 C30 B2 B1 -39.1(3) y
B3 C30 B2 B1 -141.7(3) y
P2 C30 B2 B1 97.8(4) y
B4 C30 B2 B7 -64.7(4) y
B1 C30 B2 B7 39.4(3) y
C29 C30 B2 B7 0.3(4) y
B3 C30 B2 B7 -102.3(4) y
P2 C30 B2 B7 137.2(3) y
C29 B1 B2 C30 37.9(3) y
B7 B1 B2 C30 135.5(3) y
B6 B1 B2 C30 97.8(3) y
C30 B1 B2 B3 -34.3(3) y
C29 B1 B2 B3 3.6(4) y
B7 B1 B2 B3 101.2(4) y
B6 B1 B2 B3 63.5(4) y
C30 B1 B2 B8 -98.0(3) y
C29 B1 B2 B8 -60.1(4) y
B7 B1 B2 B8 37.5(3) y
B6 B1 B2 B8 -0.2(4) y
C30 B1 B2 B7 -135.5(3) y
C29 B1 B2 B7 -97.6(3) y
B6 B1 B2 B7 -37.7(3) y
B2 C30 B3 B8 39.1(3) y
B4 C30 B3 B8 -101.4(3) y
B1 C30 B3 B8 2.7(4) y
C29 C30 B3 B8 -62.8(4) y
P2 C30 B3 B8 152.5(3) y
B4 C30 B3 B2 -140.6(4) y
B1 C30 B3 B2 -36.4(3) y
C29 C30 B3 B2 -101.9(3) y
P2 C30 B3 B2 113.4(4) y
B2 C30 B3 B9 102.5(3) y
B4 C30 B3 B9 -38.0(3) y
B1 C30 B3 B9 66.1(4) y
C29 C30 B3 B9 0.6(4) y
P2 C30 B3 B9 -144.1(3) y
B2 C30 B3 B4 140.6(4) y
B1 C30 B3 B4 104.1(3) y
C29 C30 B3 B4 38.7(3) y
P2 C30 B3 B4 -106.0(4) y
B8 B2 B3 C30 135.5(3) y
B1 B2 B3 C30 34.2(3) y
B7 B2 B3 C30 98.4(3) y
C30 B2 B3 B8 -135.5(3) y
B1 B2 B3 B8 -101.2(4) y
B7 B2 B3 B8 -37.1(3) y
C30 B2 B3 B9 -97.1(3) y
B8 B2 B3 B9 38.4(3) y
B1 B2 B3 B9 -62.8(4) y
B7 B2 B3 B9 1.3(4) y
C30 B2 B3 B4 -34.5(3) y
B8 B2 B3 B4 101.0(4) y
B1 B2 B3 B4 -0.3(4) y
B7 B2 B3 B4 63.9(4) y
B2 C30 B4 C29 100.1(3) y
B1 C30 B4 C29 32.4(3) y
B3 C30 B4 C29 137.4(3) y
P2 C30 B4 C29 -100.3(3) y
B2 C30 B4 B5 63.9(4) y
B1 C30 B4 B5 -3.8(4) y
C29 C30 B4 B5 -36.2(3) y
B3 C30 B4 B5 101.2(4) y
P2 C30 B4 B5 -136.6(3) y
B2 C30 B4 B9 1.3(4) y
B1 C30 B4 B9 -66.4(4) y
C29 C30 B4 B9 -98.8(3) y
B3 C30 B4 B9 38.6(3) y
P2 C30 B4 B9 160.9(3) y
B2 C30 B4 B3 -37.3(3) y
B1 C30 B4 B3 -105.0(3) y
C29 C30 B4 B3 -137.4(3) y
P2 C30 B4 B3 122.3(3) y
B6 C29 B4 C30 -100.4(3) y
B5 C29 B4 C30 -138.2(3) y
B1 C29 B4 C30 -31.7(3) y
P1 C29 B4 C30 104.1(3) y
B6 C29 B4 B5 37.7(3) y
C30 C29 B4 B5 138.2(3) y
B1 C29 B4 B5 106.4(3) y
P1 C29 B4 B5 -117.8(3) y
B6 C29 B4 B9 -0.4(4) y
B5 C29 B4 B9 -38.1(3) y
C30 C29 B4 B9 100.1(3) y
B1 C29 B4 B9 68.3(4) y
P1 C29 B4 B9 -155.9(3) y
B6 C29 B4 B3 -63.1(4) y
B5 C29 B4 B3 -100.8(4) y
C30 C29 B4 B3 37.3(3) y
B1 C29 B4 B3 5.6(4) y
P1 C29 B4 B3 141.4(3) y
B8 B3 B4 C30 97.9(3) y
B2 B3 B4 C30 34.6(3) y
B9 B3 B4 C30 136.3(3) y
C30 B3 B4 C29 -37.8(3) y
B8 B3 B4 C29 60.1(4) y
B2 B3 B4 C29 -3.2(4) y
B9 B3 B4 C29 98.4(4) y
C30 B3 B4 B5 -99.0(4) y
B8 B3 B4 B5 -1.1(4) y
B2 B3 B4 B5 -64.4(4) y
B9 B3 B4 B5 37.2(3) y
C30 B3 B4 B9 -136.3(3) y
B8 B3 B4 B9 -38.4(3) y
B2 B3 B4 B9 -101.6(4) y
B6 C29 B5 B9 -102.5(4) y
C30 C29 B5 B9 1.2(4) y
B4 C29 B5 B9 38.7(3) y
B1 C29 B5 B9 -63.3(4) y
P1 C29 B5 B9 139.1(3) y
B6 C29 B5 B4 -141.2(3) y
C30 C29 B5 B4 -37.5(3) y
B1 C29 B5 B4 -102.0(3) y
P1 C29 B5 B4 100.4(3) y
C30 C29 B5 B6 103.6(3) y
B4 C29 B5 B6 141.2(3) y
B1 C29 B5 B6 39.1(3) y
P1 C29 B5 B6 -118.5(4) y
B6 C29 B5 B10 -38.5(3) y
C30 C29 B5 B10 65.1(4) y
B4 C29 B5 B10 102.6(4) y
B1 C29 B5 B10 0.6(4) y
P1 C29 B5 B10 -157.0(3) y
C30 B4 B5 C29 37.1(3) y
B9 B4 B5 C29 136.5(3) y
B3 B4 B5 C29 99.2(3) y
C30 B4 B5 B9 -99.4(4) y
C29 B4 B5 B9 -136.5(3) y
B3 B4 B5 B9 -37.3(3) y
C30 B4 B5 B6 3.0(4) y
C29 B4 B5 B6 -34.1(3) y
B9 B4 B5 B6 102.4(4) y
B3 B4 B5 B6 65.1(4) y
C30 B4 B5 B10 -60.9(4) y
C29 B4 B5 B10 -98.0(4) y
B9 B4 B5 B10 38.5(3) y
B3 B4 B5 B10 1.2(5) y
C30 C29 B6 B5 -101.9(3) y
B4 C29 B6 B5 -37.2(3) y
B1 C29 B6 B5 -139.5(3) y
P1 C29 B6 B5 114.3(4) y
B5 C29 B6 B10 38.3(3) y
C30 C29 B6 B10 -63.7(4) y
B4 C29 B6 B10 1.1(4) y
B1 C29 B6 B10 -101.3(3) y
P1 C29 B6 B10 152.6(3) y
B5 C29 B6 B7 100.5(4) y
C30 C29 B6 B7 -1.5(4) y
B4 C29 B6 B7 63.3(4) y
B1 C29 B6 B7 -39.1(3) y
P1 C29 B6 B7 -145.2(3) y
B5 C29 B6 B1 139.5(3) y
C30 C29 B6 B1 37.6(3) y
B4 C29 B6 B1 102.4(3) y
P1 C29 B6 B1 -106.2(3) y
B9 B5 B6 C29 98.7(4) y
B4 B5 B6 C29 34.8(3) y
B10 B5 B6 C29 136.4(3) y
C29 B5 B6 B10 -136.4(3) y
B9 B5 B6 B10 -37.7(3) y
B4 B5 B6 B10 -101.6(4) y
C29 B5 B6 B7 -99.1(3) y
B9 B5 B6 B7 -0.4(4) y
B4 B5 B6 B7 -64.3(4) y
B10 B5 B6 B7 37.3(3) y
C29 B5 B6 B1 -36.0(3) y
B9 B5 B6 B1 62.6(4) y
B4 B5 B6 B1 -1.2(4) y
B10 B5 B6 B1 100.3(4) y
C30 B1 B6 C29 -36.5(3) y
B2 B1 B6 C29 -98.0(3) y
B7 B1 B6 C29 -135.7(3) y
C30 B1 B6 B5 -1.0(4) y
C29 B1 B6 B5 35.4(3) y
B2 B1 B6 B5 -62.5(4) y
B7 B1 B6 B5 -100.3(4) y
C30 B1 B6 B10 62.0(4) y
C29 B1 B6 B10 98.5(3) y
B2 B1 B6 B10 0.5(4) y
B7 B1 B6 B10 -37.2(3) y
C30 B1 B6 B7 99.2(3) y
C29 B1 B6 B7 135.7(3) y
B2 B1 B6 B7 37.7(3) y
C30 B2 B7 B10 62.3(4) y
B3 B2 B7 B10 -0.3(4) y
B8 B2 B7 B10 -37.3(3) y
B1 B2 B7 B10 101.2(3) y
C30 B2 B7 B8 99.6(4) y
B3 B2 B7 B8 36.9(3) y
B1 B2 B7 B8 138.5(3) y
C30 B2 B7 B1 -38.9(3) y
B3 B2 B7 B1 -101.5(3) y
B8 B2 B7 B1 -138.5(3) y
C30 B2 B7 B6 -1.1(4) y
B3 B2 B7 B6 -63.8(4) y
B8 B2 B7 B6 -100.7(4) y
B1 B2 B7 B6 37.7(3) y
C30 B1 B7 B10 -61.6(4) y
C29 B1 B7 B10 0.5(4) y
B2 B1 B7 B10 -100.0(4) y
B6 B1 B7 B10 37.7(3) y
C30 B1 B7 B2 38.4(3) y
C29 B1 B7 B2 100.5(3) y
B6 B1 B7 B2 137.7(3) y
C30 B1 B7 B8 1.7(4) y
C29 B1 B7 B8 63.7(4) y
B2 B1 B7 B8 -36.7(3) y
B6 B1 B7 B8 101.0(4) y
C30 B1 B7 B6 -99.3(3) y
C29 B1 B7 B6 -37.3(3) y
B2 B1 B7 B6 -137.7(3) y
C29 B6 B7 B10 -98.9(4) y
B5 B6 B7 B10 -37.4(3) y
B1 B6 B7 B10 -137.9(3) y
C29 B6 B7 B2 1.6(4) y
B5 B6 B7 B2 63.0(4) y
B10 B6 B7 B2 100.4(4) y
B1 B6 B7 B2 -37.5(3) y
C29 B6 B7 B8 -61.1(4) y
B5 B6 B7 B8 0.3(4) y
B10 B6 B7 B8 37.8(3) y
B1 B6 B7 B8 -100.2(4) y
C29 B6 B7 B1 39.1(3) y
B5 B6 B7 B1 100.5(4) y
B10 B6 B7 B1 137.9(3) y
C30 B3 B8 B2 -38.5(3) y
B9 B3 B8 B2 -137.5(4) y
B4 B3 B8 B2 -99.8(4) y
C30 B3 B8 B10 61.9(4) y
B2 B3 B8 B10 100.5(4) y
B9 B3 B8 B10 -37.0(3) y
B4 B3 B8 B10 0.6(4) y
C30 B3 B8 B7 -1.5(4) y
B2 B3 B8 B7 37.0(3) y
B9 B3 B8 B7 -100.5(4) y
B4 B3 B8 B7 -62.8(4) y
C30 B3 B8 B9 99.0(3) y
B2 B3 B8 B9 137.5(4) y
B4 B3 B8 B9 37.7(3) y
C30 B2 B8 B3 39.0(3) y
B1 B2 B8 B3 101.3(3) y
B7 B2 B8 B3 138.8(3) y
C30 B2 B8 B10 -62.6(4) y
B3 B2 B8 B10 -101.5(3) y
B1 B2 B8 B10 -0.2(4) y
B7 B2 B8 B10 37.3(3) y
C30 B2 B8 B7 -99.9(3) y
B3 B2 B8 B7 -138.8(3) y
B1 B2 B8 B7 -37.5(3) y
C30 B2 B8 B9 1.2(4) y
B3 B2 B8 B9 -37.8(3) y
B1 B2 B8 B9 63.5(4) y
B7 B2 B8 B9 101.0(4) y
B10 B7 B8 B3 101.2(3) y
B2 B7 B8 B3 -36.9(3) y
B1 B7 B8 B3 -0.1(4) y
B6 B7 B8 B3 63.3(4) y
B10 B7 B8 B2 138.1(3) y
B1 B7 B8 B2 36.8(3) y
B6 B7 B8 B2 100.3(3) y
B2 B7 B8 B10 -138.1(3) y
B1 B7 B8 B10 -101.3(3) y
B6 B7 B8 B10 -37.9(3) y
B10 B7 B8 B9 37.7(3) y
B2 B7 B8 B9 -100.4(3) y
B1 B7 B8 B9 -63.6(4) y
B6 B7 B8 B9 -0.1(4) y
C29 B5 B9 B4 -38.6(3) y
B6 B5 B9 B4 -100.1(4) y
B10 B5 B9 B4 -137.5(4) y
C29 B5 B9 B3 -0.8(4) y
B4 B5 B9 B3 37.8(3) y
B6 B5 B9 B3 -62.3(4) y
B10 B5 B9 B3 -99.7(4) y
C29 B5 B9 B8 61.9(4) y
B4 B5 B9 B8 100.5(4) y
B6 B5 B9 B8 0.3(4) y
B10 B5 B9 B8 -37.1(3) y
C29 B5 B9 B10 98.9(4) y
B4 B5 B9 B10 137.5(4) y
B6 B5 B9 B10 37.4(3) y
C30 B4 B9 B5 100.1(4) y
C29 B4 B9 B5 37.3(3) y
B3 B4 B9 B5 138.2(4) y
C30 B4 B9 B3 -38.1(3) y
C29 B4 B9 B3 -100.8(3) y
B5 B4 B9 B3 -138.2(4) y
C30 B4 B9 B8 -0.5(4) y
C29 B4 B9 B8 -63.2(4) y
B5 B4 B9 B8 -100.6(4) y
B3 B4 B9 B8 37.6(3) y
C30 B4 B9 B10 62.1(4) y
C29 B4 B9 B10 -0.6(4) y
B5 B4 B9 B10 -37.9(3) y
B3 B4 B9 B10 100.3(4) y
C30 B3 B9 B5 0.1(4) y
B8 B3 B9 B5 99.8(4) y
B2 B3 B9 B5 61.7(4) y
B4 B3 B9 B5 -37.6(3) y
C30 B3 B9 B4 37.7(3) y
B8 B3 B9 B4 137.4(4) y
B2 B3 B9 B4 99.3(4) y
C30 B3 B9 B8 -99.7(3) y
B2 B3 B9 B8 -38.1(3) y
B4 B3 B9 B8 -137.4(4) y
C30 B3 B9 B10 -63.4(4) y
B8 B3 B9 B10 36.3(3) y
B2 B3 B9 B10 -1.8(4) y
B4 B3 B9 B10 -101.0(3) y
B3 B8 B9 B5 -101.6(4) y
B2 B8 B9 B5 -63.7(4) y
B10 B8 B9 B5 37.4(3) y
B7 B8 B9 B5 -0.1(4) y
B3 B8 B9 B4 -38.3(3) y
B2 B8 B9 B4 -0.4(4) y
B10 B8 B9 B4 100.7(4) y
B7 B8 B9 B4 63.2(4) y
B2 B8 B9 B3 37.9(3) y
B10 B8 B9 B3 138.9(3) y
B7 B8 B9 B3 101.4(4) y
B3 B8 B9 B10 -138.9(3) y
B2 B8 B9 B10 -101.1(4) y
B7 B8 B9 B10 -37.5(3) y
B2 B7 B10 B8 37.0(3) y
B1 B7 B10 B8 99.9(4) y
B6 B7 B10 B8 137.7(3) y
B2 B7 B10 B5 -63.1(4) y
B8 B7 B10 B5 -100.1(4) y
B1 B7 B10 B5 -0.1(4) y
B6 B7 B10 B5 37.6(3) y
B2 B7 B10 B6 -100.6(3) y
B8 B7 B10 B6 -137.7(3) y
B1 B7 B10 B6 -37.7(3) y
B2 B7 B10 B9 -0.7(4) y
B8 B7 B10 B9 -37.8(3) y
B1 B7 B10 B9 62.2(4) y
B6 B7 B10 B9 99.9(3) y
B3 B8 B10 B7 -101.1(4) y
B2 B8 B10 B7 -37.5(3) y
B9 B8 B10 B7 -137.9(3) y
B3 B8 B10 B5 0.1(5) y
B2 B8 B10 B5 63.6(4) y
B7 B8 B10 B5 101.1(4) y
B9 B8 B10 B5 -36.8(3) y
B3 B8 B10 B6 -63.1(4) y
B2 B8 B10 B6 0.5(4) y
B7 B8 B10 B6 38.0(3) y
B9 B8 B10 B6 -99.9(3) y
B3 B8 B10 B9 36.9(3) y
B2 B8 B10 B9 100.4(3) y
B7 B8 B10 B9 137.9(3) y
C29 B5 B10 B7 -0.3(4) y
B9 B5 B10 B7 100.9(4) y
B4 B5 B10 B7 62.8(4) y
B6 B5 B10 B7 -37.8(3) y
C29 B5 B10 B8 -63.8(4) y
B9 B5 B10 B8 37.4(3) y
B4 B5 B10 B8 -0.8(5) y
B6 B5 B10 B8 -101.4(4) y
C29 B5 B10 B6 37.5(3) y
B9 B5 B10 B6 138.7(4) y
B4 B5 B10 B6 100.6(4) y
C29 B5 B10 B9 -101.2(4) y
B4 B5 B10 B9 -38.1(3) y
B6 B5 B10 B9 -138.7(4) y
C29 B6 B10 B7 100.2(4) y
B5 B6 B10 B7 137.8(4) y
B1 B6 B10 B7 37.4(3) y
C29 B6 B10 B8 62.2(4) y
B5 B6 B10 B8 99.8(4) y
B7 B6 B10 B8 -38.0(3) y
B1 B6 B10 B8 -0.6(4) y
C29 B6 B10 B5 -37.7(3) y
B7 B6 B10 B5 -137.8(4) y
B1 B6 B10 B5 -100.4(3) y
C29 B6 B10 B9 -1.4(4) y
B5 B6 B10 B9 36.3(3) y
B7 B6 B10 B9 -101.6(4) y
B1 B6 B10 B9 -64.2(4) y
B5 B9 B10 B7 -100.3(3) y
B4 B9 B10 B7 -62.4(4) y
B3 B9 B10 B7 1.5(4) y
B8 B9 B10 B7 37.8(3) y
B5 B9 B10 B8 -138.1(4) y
B4 B9 B10 B8 -100.2(4) y
B3 B9 B10 B8 -36.2(3) y
B4 B9 B10 B5 37.9(3) y
B3 B9 B10 B5 101.9(4) y
B8 B9 B10 B5 138.1(4) y
B5 B9 B10 B6 -36.7(3) y
B4 B9 B10 B6 1.2(4) y
B3 B9 B10 B6 65.2(4) y
B8 B9 B10 B6 101.4(4) y
